data_7152038
loop_
_publ_author_name
'Kolesnikov, Grigory V.'
'German, Konstantin E.'
'Kirakosyan, Gayane'
'Tananaev, Ivan G.'
'Ustynyuk, Yuri A.'
'Khrustalev, Victor N.'
'Katayev, Evgeny A.'

_publ_section_title
;
 Macrocyclic receptor for pertechnetate and perrhenate anions.
;
_journal_issue 21
_journal_name_full 'Organic &amp; biomolecular chemistry'
_journal_page_first 7358
_journal_page_last 7364
_journal_paper_doi 10.1039/c1ob05873h
_journal_volume 9
_journal_year 2011
_chemical_formula_moiety 'C43 H43 N7 O2, C H2 Cl2, 2(Cl)'
_chemical_formula_sum 'C44 H45 Cl4 N7 O2'
_chemical_formula_weight 845.67
_chemical_name_systematic
;
?
;
_space_group_IT_number 14
_symmetry_cell_setting monoclinic
_symmetry_space_group_name_Hall '-P 2ybc'
_symmetry_space_group_name_H-M 'P 1 21/c 1'
_atom_sites_solution_hydrogens difmap
_atom_sites_solution_primary direct
_atom_sites_solution_secondary difmap
_audit_creation_method SHELXL-97
_cell_angle_alpha 90.00
_cell_angle_beta 110.63(3)
_cell_angle_gamma 90.00
_cell_formula_units_Z 4
_cell_length_a 16.89(4)
_cell_length_b 15.29(4)
_cell_length_c 16.64(4)
_cell_measurement_reflns_used 616
_cell_measurement_temperature 100(2)
_cell_measurement_theta_max 15.16
_cell_measurement_theta_min 2.47
_cell_volume 4022(17)
_computing_cell_refinement 'SAINTPlus, v. 6.2 (Bruker, 2001)'
_computing_data_collection 'APEX2 (Bruker, 2005)'
_computing_data_reduction 'SAINTPlus, v. 6.2 (Bruker, 2001)'
_computing_molecular_graphics 'SHELXTL (Sheldrick, 2008)'
_computing_publication_material 'SHELXTL (Sheldrick, 2008)'
_computing_structure_refinement 'SHELXTL (Sheldrick, 2008)'
_computing_structure_solution 'SHELXTL (Sheldrick, 2008)'
_diffrn_ambient_temperature 100(2)
_diffrn_measured_fraction_theta_full 0.991
_diffrn_measured_fraction_theta_max 0.991
_diffrn_measurement_device_type 'Bruker APEX-II CCD'
_diffrn_measurement_method '\f and \w scans'
_diffrn_radiation_monochromator graphite
_diffrn_radiation_source 'fine-focus sealed tube'
_diffrn_radiation_type MoK\a
_diffrn_radiation_wavelength 0.71073
_diffrn_reflns_av_R_equivalents 0.1104
_diffrn_reflns_av_sigmaI/netI 0.5476
_diffrn_reflns_limit_h_max 20
_diffrn_reflns_limit_h_min -20
_diffrn_reflns_limit_k_max 18
_diffrn_reflns_limit_k_min -18
_diffrn_reflns_limit_l_max 19
_diffrn_reflns_limit_l_min -19
_diffrn_reflns_number 33694
_diffrn_reflns_theta_full 25.00
_diffrn_reflns_theta_max 25.00
_diffrn_reflns_theta_min 2.47
_exptl_absorpt_coefficient_mu 0.343
_exptl_absorpt_correction_T_max 0.973
_exptl_absorpt_correction_T_min 0.950
_exptl_absorpt_correction_type multi-scan
_exptl_absorpt_process_details 'SADABS (Sheldrick, 2003)'
_exptl_crystal_colour orange
_exptl_crystal_density_diffrn 1.396
_exptl_crystal_density_method 'not measured'
_exptl_crystal_description prism
_exptl_crystal_F_000 1768
_exptl_crystal_size_max 0.15
_exptl_crystal_size_mid 0.12
_exptl_crystal_size_min 0.08
_refine_diff_density_max 0.534
_refine_diff_density_min -0.399
_refine_diff_density_rms 0.072
_refine_ls_extinction_method none
_refine_ls_goodness_of_fit_ref 0.876
_refine_ls_hydrogen_treatment constr
_refine_ls_matrix_type full
_refine_ls_number_parameters 528
_refine_ls_number_reflns 7016
_refine_ls_number_restraints 0
_refine_ls_restrained_S_all 0.876
_refine_ls_R_factor_all 0.3707
_refine_ls_R_factor_gt 0.0906
_refine_ls_shift/su_max 0.000
_refine_ls_shift/su_mean 0.000
_refine_ls_structure_factor_coef Fsqd
_refine_ls_weighting_details 'calc w=1/[\s^2^(Fo^2^)+(0.01P)^2^] where P=(Fo^2^+2Fc^2^)/3'
_refine_ls_weighting_scheme calc
_refine_ls_wR_factor_gt 0.1391
_refine_ls_wR_factor_ref 0.2213
_reflns_number_gt 1635
_reflns_number_total 7016
_reflns_threshold_expression I>2\s(I)
_cod_data_source_file c1ob05873h.txt
_cod_data_source_block dp1pyCl
_cod_depositor_comments
;
The following automatic conversions were performed:

'_symmetry_cell_setting' value 'Monoclinic' changed to 'monoclinic'
according to /home/saulius/struct/CIF-dictionaries/cif_core.dic
dictionary named 'cif_core.dic' version 2.4.1 from 2010-06-29.

Automatic conversion script
Id: cif_fix_values 1715 2011-07-08 13:25:40Z adriana 
;
_cod_original_cell_volume 4023(16)
_cod_original_sg_symbol_H-M 'P 21/c'
_cod_database_code 7152038

loop_
_symmetry_equiv_pos_as_xyz
'x, y, z'
'-x, y+1/2, -z+1/2'
'-x, -y, -z'
'x, -y-1/2, z-1/2'

loop_
_atom_site_label
_atom_site_type_symbol
_atom_site_fract_x
_atom_site_fract_y
_atom_site_fract_z
_atom_site_U_iso_or_equiv
_atom_site_adp_type
_atom_site_occupancy
_atom_site_symmetry_multiplicity
_atom_site_calc_flag
_atom_site_refinement_flags
_atom_site_disorder_assembly
_atom_site_disorder_group
O1 O 1.3426(3) 1.1195(3) 0.8961(3) 0.0556(16) Uani 1 1 d . . .
O2 O 1.3382(3) 0.6805(3) 0.9716(3) 0.0580(17) Uani 1 1 d . . .
N1 N 0.8397(3) 0.9700(3) 0.4874(3) 0.0460(19) Uani 1 1 d . . .
H1N H 0.8678 0.9399 0.5338 0.055 Uiso 1 1 calc R . .
N2 N 0.9821(3) 1.0692(3) 0.5907(3) 0.0405(18) Uani 1 1 d . . .
H2N H 0.9741 1.0148 0.6034 0.049 Uiso 1 1 calc R . .
N3 N 1.2206(3) 1.0426(3) 0.8459(3) 0.0427(19) Uani 1 1 d . . .
H3N H 1.1977 0.9934 0.8545 0.051 Uiso 1 1 calc R . .
N4 N 1.3012(3) 0.9030(3) 0.9290(3) 0.0384(17) Uani 1 1 d . . .
N5 N 1.2228(3) 0.7502(4) 0.8844(3) 0.0449(19) Uani 1 1 d . . .
H5N H 1.1979 0.8016 0.8776 0.054 Uiso 1 1 calc R . .
N6 N 0.9812(3) 0.6790(3) 0.6459(3) 0.0453(18) Uani 1 1 d . . .
H6N H 0.9644 0.7316 0.6542 0.054 Uiso 1 1 calc R . .
N7 N 0.8359(3) 0.7620(3) 0.5175(3) 0.0425(18) Uani 1 1 d . . .
H7N H 0.8567 0.7981 0.5611 0.051 Uiso 1 1 calc R . .
C1 C 0.7673(4) 0.9432(5) 0.4252(5) 0.046(2) Uani 1 1 d . . .
C2 C 0.7421(4) 1.0075(4) 0.3616(4) 0.039(2) Uani 1 1 d . . .
C3 C 0.8018(4) 1.0731(4) 0.3873(5) 0.051(2) Uani 1 1 d . . .
C4 C 0.8624(4) 1.0493(4) 0.4677(4) 0.041(2) Uani 1 1 d . . .
C5 C 0.9309(4) 1.1003(4) 0.5193(4) 0.040(2) Uani 1 1 d . . .
H5 H 0.9393 1.1575 0.5015 0.047 Uiso 1 1 calc R . .
C6 C 1.0516(4) 1.1163(4) 0.6515(5) 0.048(2) Uani 1 1 d . . .
C7 C 1.1042(4) 1.0641(4) 0.7173(4) 0.036(2) Uani 1 1 d . . .
H7 H 1.0939 1.0030 0.7167 0.043 Uiso 1 1 calc R . .
C8 C 1.1700(4) 1.0991(4) 0.7825(4) 0.044(2) Uani 1 1 d . . .
C9 C 1.1830(4) 1.1887(5) 0.7792(4) 0.052(2) Uani 1 1 d . . .
H9 H 1.2302 1.2155 0.8215 0.063 Uiso 1 1 calc R . .
C10 C 1.1269(4) 1.2397(5) 0.7138(5) 0.051(2) Uani 1 1 d . . .
H10 H 1.1345 1.3013 0.7140 0.062 Uiso 1 1 calc R . .
C11 C 1.0633(4) 1.2029(4) 0.6517(4) 0.046(2) Uani 1 1 d . . .
H11 H 1.0260 1.2380 0.6074 0.055 Uiso 1 1 calc R . .
C12 C 1.3005(4) 1.0576(5) 0.8940(5) 0.047(2) Uani 1 1 d . . .
C13 C 1.3402(4) 0.9796(5) 0.9494(5) 0.050(3) Uani 1 1 d . . .
C14 C 1.4120(4) 0.9909(5) 1.0211(5) 0.064(3) Uani 1 1 d . . .
H14 H 1.4370 1.0470 1.0363 0.076 Uiso 1 1 calc R . .
C15 C 1.4462(4) 0.9187(5) 1.0696(5) 0.056(3) Uani 1 1 d . . .
H15 H 1.4961 0.9250 1.1187 0.067 Uiso 1 1 calc R . .
C16 C 1.4100(4) 0.8376(5) 1.0489(4) 0.052(3) Uani 1 1 d . . .
H16 H 1.4331 0.7877 1.0831 0.063 Uiso 1 1 calc R . .
C17 C 1.3374(4) 0.8321(5) 0.9751(5) 0.049(2) Uani 1 1 d . . .
C18 C 1.2991(4) 0.7469(5) 0.9439(5) 0.052(3) Uani 1 1 d . . .
C19 C 1.1767(4) 0.6854(4) 0.8316(5) 0.044(2) Uani 1 1 d . . .
C20 C 1.1024(4) 0.7078(4) 0.7658(4) 0.041(2) Uani 1 1 d . . .
H20 H 1.0844 0.7671 0.7589 0.050 Uiso 1 1 calc R . .
C21 C 1.0558(4) 0.6470(4) 0.7116(5) 0.042(2) Uani 1 1 d . . .
C22 C 1.0765(4) 0.5629(4) 0.7182(4) 0.045(2) Uani 1 1 d . . .
H22 H 1.0420 0.5212 0.6790 0.054 Uiso 1 1 calc R . .
C23 C 1.1490(4) 0.5379(5) 0.7831(4) 0.046(2) Uani 1 1 d . . .
H23 H 1.1649 0.4780 0.7893 0.055 Uiso 1 1 calc R . .
C24 C 1.1994(4) 0.5991(5) 0.8399(4) 0.048(2) Uani 1 1 d . . .
H24 H 1.2496 0.5810 0.8845 0.058 Uiso 1 1 calc R . .
C25 C 0.9346(4) 0.6396(4) 0.5744(4) 0.043(2) Uani 1 1 d . . .
H25 H 0.9484 0.5813 0.5646 0.052 Uiso 1 1 calc R . .
C26 C 0.8661(4) 0.6799(4) 0.5128(5) 0.044(2) Uani 1 1 d . . .
C27 C 0.8136(4) 0.6443(4) 0.4349(4) 0.038(2) Uani 1 1 d . . .
C28 C 0.7558(4) 0.7062(4) 0.3946(4) 0.041(2) Uani 1 1 d . . .
C29 C 0.7698(4) 0.7794(5) 0.4458(5) 0.044(2) Uani 1 1 d . . .
C30 C 0.7211(4) 0.8638(4) 0.4297(4) 0.037(2) Uani 1 1 d . . .
H30 H 0.6761 0.8574 0.3718 0.044 Uiso 1 1 calc R . .
C31 C 0.6667(4) 1.0050(5) 0.2846(4) 0.046(2) Uani 1 1 d . . .
H31A H 0.6712 1.0493 0.2439 0.069 Uiso 1 1 calc R . .
H31B H 0.6168 1.0170 0.2998 0.069 Uiso 1 1 calc R . .
H31C H 0.6613 0.9470 0.2582 0.069 Uiso 1 1 calc R . .
C32 C 0.8007(4) 1.1572(4) 0.3420(5) 0.050(2) Uani 1 1 d . . .
H32A H 0.7894 1.1445 0.2806 0.060 Uiso 1 1 calc R . .
H32B H 0.8575 1.1841 0.3658 0.060 Uiso 1 1 calc R . .
C33 C 0.7372(4) 1.2218(5) 0.3479(5) 0.066(3) Uani 1 1 d . . .
H33A H 0.7301 1.2678 0.3049 0.099 Uiso 1 1 calc R . .
H33B H 0.7566 1.2478 0.4054 0.099 Uiso 1 1 calc R . .
H33C H 0.6829 1.1923 0.3373 0.099 Uiso 1 1 calc R . .
C34 C 0.8239(4) 0.5593(4) 0.4002(5) 0.050(2) Uani 1 1 d . . .
H34A H 0.8796 0.5354 0.4362 0.059 Uiso 1 1 calc R . .
H34B H 0.8257 0.5686 0.3419 0.059 Uiso 1 1 calc R . .
C35 C 0.7574(4) 0.4908(4) 0.3939(4) 0.055(3) Uani 1 1 d . . .
H35A H 0.7627 0.4427 0.3572 0.083 Uiso 1 1 calc R . .
H35B H 0.7010 0.5171 0.3691 0.083 Uiso 1 1 calc R . .
H35C H 0.7653 0.4683 0.4514 0.083 Uiso 1 1 calc R . .
C36 C 0.6886(4) 0.6966(5) 0.3094(4) 0.054(3) Uani 1 1 d . . .
H36A H 0.7102 0.6624 0.2717 0.081 Uiso 1 1 calc R . .
H36B H 0.6711 0.7545 0.2842 0.081 Uiso 1 1 calc R . .
H36C H 0.6399 0.6665 0.3157 0.081 Uiso 1 1 calc R . .
C37 C 0.6741(4) 0.8744(4) 0.4926(4) 0.034(2) Uani 1 1 d . . .
C38 C 0.6488(4) 0.9535(4) 0.5087(4) 0.036(2) Uani 1 1 d . . .
H38 H 0.6659 1.0042 0.4859 0.043 Uiso 1 1 calc R . .
C39 C 0.5982(4) 0.9624(4) 0.5582(4) 0.043(2) Uani 1 1 d . . .
H39 H 0.5808 1.0192 0.5680 0.052 Uiso 1 1 calc R . .
C40 C 0.5723(4) 0.8910(5) 0.5936(4) 0.048(2) Uani 1 1 d . . .
C41 C 0.5995(4) 0.8108(4) 0.5756(4) 0.039(2) Uani 1 1 d . . .
H41 H 0.5832 0.7592 0.5975 0.047 Uiso 1 1 calc R . .
C42 C 0.6487(4) 0.8041(5) 0.5277(4) 0.042(2) Uani 1 1 d . . .
H42 H 0.6666 0.7476 0.5178 0.051 Uiso 1 1 calc R . .
C43 C 0.5156(4) 0.9010(4) 0.6455(4) 0.052(2) Uani 1 1 d . . .
H43A H 0.5293 0.8558 0.6900 0.078 Uiso 1 1 calc R . .
H43B H 0.4565 0.8949 0.6077 0.078 Uiso 1 1 calc R . .
H43C H 0.5242 0.9589 0.6725 0.078 Uiso 1 1 calc R . .
Cl1 Cl 0.95932(11) 0.88190(12) 0.65717(13) 0.0521(7) Uani 1 1 d . . .
Cl2 Cl 1.07464(19) 0.8396(2) 1.0009(2) 0.0564(11) Uani 0.60 1 d P A 1
Cl2' Cl 1.0993(3) 0.9090(3) 0.8633(4) 0.071(2) Uani 0.40 1 d P B 2
C44 C 0.4495(5) 0.7992(5) 0.3527(5) 0.064(3) Uani 1 1 d . . .
H44A H 0.4787 0.8223 0.4113 0.077 Uiso 1 1 calc R . .
H44B H 0.3883 0.8110 0.3368 0.077 Uiso 1 1 calc R . .
Cl3 Cl 0.46619(14) 0.68718(14) 0.35171(15) 0.0721(8) Uani 1 1 d . . .
Cl4 Cl 0.48735(14) 0.85243(14) 0.28100(15) 0.0771(8) Uani 1 1 d . . .

loop_
_atom_site_aniso_label
_atom_site_aniso_U_11
_atom_site_aniso_U_22
_atom_site_aniso_U_33
_atom_site_aniso_U_23
_atom_site_aniso_U_13
_atom_site_aniso_U_12
O1 0.059(3) 0.033(3) 0.081(4) -0.010(3) 0.032(3) -0.009(3)
O2 0.066(3) 0.045(3) 0.063(4) 0.002(3) 0.022(3) 0.012(3)
N1 0.040(4) 0.039(4) 0.053(4) 0.010(3) 0.009(3) -0.009(3)
N2 0.050(3) 0.032(4) 0.046(4) 0.002(3) 0.026(3) 0.001(3)
N3 0.034(3) 0.040(4) 0.048(4) 0.013(3) 0.006(3) -0.010(3)
N4 0.039(3) 0.046(4) 0.036(4) -0.006(3) 0.022(3) -0.001(3)
N5 0.025(3) 0.050(4) 0.054(4) -0.004(3) 0.006(3) 0.002(3)
N6 0.056(4) 0.036(4) 0.059(4) 0.003(3) 0.039(3) 0.013(3)
N7 0.038(3) 0.039(4) 0.054(4) -0.012(3) 0.021(3) -0.003(3)
C1 0.037(4) 0.053(5) 0.049(5) -0.009(4) 0.019(4) 0.018(4)
C2 0.039(4) 0.050(5) 0.032(5) 0.006(4) 0.017(3) 0.001(4)
C3 0.047(4) 0.045(5) 0.077(6) 0.024(4) 0.042(4) 0.004(4)
C4 0.039(4) 0.043(5) 0.047(5) 0.016(4) 0.022(4) 0.005(4)
C5 0.044(4) 0.025(4) 0.064(5) 0.010(4) 0.037(4) 0.008(3)
C6 0.058(5) 0.025(4) 0.069(5) 0.001(4) 0.030(4) 0.002(4)
C7 0.045(4) 0.017(4) 0.057(5) -0.001(4) 0.032(4) 0.006(3)
C8 0.039(4) 0.045(5) 0.050(5) -0.020(4) 0.018(4) -0.017(4)
C9 0.079(5) 0.045(5) 0.044(5) -0.018(4) 0.034(4) -0.014(4)
C10 0.065(5) 0.035(5) 0.063(6) -0.006(4) 0.033(4) -0.004(4)
C11 0.064(5) 0.030(5) 0.049(5) -0.002(4) 0.028(4) -0.003(4)
C12 0.052(5) 0.044(5) 0.049(5) -0.011(4) 0.024(4) -0.005(4)
C13 0.046(5) 0.040(5) 0.069(6) -0.003(4) 0.025(4) -0.008(4)
C14 0.056(5) 0.062(6) 0.083(6) 0.001(5) 0.037(5) -0.017(4)
C15 0.048(5) 0.070(6) 0.053(5) 0.005(5) 0.022(4) 0.005(4)
C16 0.040(5) 0.063(6) 0.057(5) 0.010(5) 0.020(4) -0.006(4)
C17 0.031(4) 0.047(5) 0.071(6) -0.002(4) 0.022(4) -0.003(4)
C18 0.052(5) 0.047(5) 0.062(6) 0.010(5) 0.026(4) -0.002(4)
C19 0.039(4) 0.036(5) 0.053(5) 0.013(4) 0.012(4) 0.014(4)
C20 0.050(5) 0.031(5) 0.047(5) 0.008(4) 0.021(4) 0.000(4)
C21 0.046(5) 0.022(4) 0.056(5) 0.016(4) 0.014(4) 0.012(3)
C22 0.048(5) 0.043(5) 0.047(5) -0.001(4) 0.020(4) -0.005(4)
C23 0.061(5) 0.033(5) 0.043(5) 0.003(4) 0.017(4) 0.005(4)
C24 0.044(4) 0.055(5) 0.047(5) 0.023(4) 0.017(4) 0.018(4)
C25 0.046(4) 0.036(5) 0.054(5) -0.012(4) 0.025(4) 0.004(4)
C26 0.035(4) 0.038(5) 0.058(5) -0.006(4) 0.017(4) -0.006(4)
C27 0.052(5) 0.018(4) 0.044(5) -0.010(4) 0.017(4) 0.005(3)
C28 0.033(4) 0.041(5) 0.043(5) -0.007(4) 0.008(4) -0.004(4)
C29 0.028(4) 0.052(5) 0.058(5) 0.002(4) 0.022(4) -0.003(4)
C30 0.027(4) 0.044(5) 0.043(5) 0.003(4) 0.017(3) -0.004(4)
C31 0.052(5) 0.051(5) 0.043(5) -0.007(4) 0.024(4) 0.000(4)
C32 0.049(5) 0.047(5) 0.063(5) 0.012(4) 0.029(4) 0.006(4)
C33 0.081(6) 0.044(5) 0.072(6) 0.003(5) 0.026(5) 0.013(5)
C34 0.050(5) 0.048(5) 0.051(5) -0.008(4) 0.019(4) 0.001(4)
C35 0.052(5) 0.048(5) 0.068(6) -0.006(4) 0.023(4) -0.016(4)
C36 0.040(5) 0.052(5) 0.072(6) 0.006(5) 0.022(4) 0.002(4)
C37 0.032(4) 0.034(4) 0.034(4) 0.010(4) 0.009(3) -0.004(3)
C38 0.032(4) 0.023(4) 0.048(5) 0.005(4) 0.009(4) 0.004(3)
C39 0.040(4) 0.039(5) 0.048(5) -0.013(4) 0.013(4) 0.001(4)
C40 0.041(4) 0.067(6) 0.029(5) 0.004(4) 0.005(4) -0.001(4)
C41 0.058(5) 0.026(4) 0.036(5) 0.002(4) 0.021(4) 0.005(4)
C42 0.044(4) 0.053(5) 0.036(5) 0.005(4) 0.022(4) 0.011(4)
C43 0.058(5) 0.064(5) 0.049(5) -0.001(4) 0.038(4) -0.003(4)
Cl1 0.0542(12) 0.0313(11) 0.0606(14) 0.0055(11) 0.0074(10) -0.0006(10)
Cl2 0.0468(18) 0.080(2) 0.052(2) -0.0303(19) 0.0289(15) -0.0319(17)
Cl2' 0.035(3) 0.015(3) 0.122(5) 0.011(3) -0.024(3) -0.008(2)
C44 0.086(6) 0.072(6) 0.045(5) -0.003(5) 0.036(4) 0.018(5)
Cl3 0.0820(15) 0.0638(15) 0.0747(16) -0.0008(13) 0.0327(12) -0.0055(12)
Cl4 0.0907(17) 0.0697(16) 0.0732(16) 0.0036(13) 0.0317(13) -0.0079(13)

loop_
_atom_type_symbol
_atom_type_description
_atom_type_scat_dispersion_real
_atom_type_scat_dispersion_imag
_atom_type_scat_source
C C 0.0033 0.0016 'International Tables Vol C Tables 4.2.6.8 and 6.1.1.4'
H H 0.0000 0.0000 'International Tables Vol C Tables 4.2.6.8 and 6.1.1.4'
N N 0.0061 0.0033 'International Tables Vol C Tables 4.2.6.8 and 6.1.1.4'
O O 0.0106 0.0060 'International Tables Vol C Tables 4.2.6.8 and 6.1.1.4'
Cl Cl 0.1484 0.1585 'International Tables Vol C Tables 4.2.6.8 and 6.1.1.4'

loop_
_geom_angle_atom_site_label_1
_geom_angle_atom_site_label_2
_geom_angle_atom_site_label_3
_geom_angle
C4 N1 C1 110.1(6)
C4 N1 H1N 124.9
C1 N1 H1N 124.9
C5 N2 C6 125.3(6)
C5 N2 H2N 117.3
C6 N2 H2N 117.3
C12 N3 C8 124.8(6)
C12 N3 H3N 117.6
C8 N3 H3N 117.6
C13 N4 C17 118.7(6)
C18 N5 C19 129.6(6)
C18 N5 H5N 115.2
C19 N5 H5N 115.2
C25 N6 C21 128.2(6)
C25 N6 H6N 115.9
C21 N6 H6N 115.9
C29 N7 C26 110.0(6)
C29 N7 H7N 125.0
C26 N7 H7N 125.0
N1 C1 C2 108.5(6)
N1 C1 C30 124.5(6)
C2 C1 C30 126.8(6)
C3 C2 C1 106.5(6)
C3 C2 C31 127.6(6)
C1 C2 C31 125.9(6)
C2 C3 C4 108.2(6)
C2 C3 C32 126.4(6)
C4 C3 C32 125.3(6)
N1 C4 C5 126.4(6)
N1 C4 C3 106.8(6)
C5 C4 C3 126.8(6)
N2 C5 C4 119.9(6)
N2 C5 H5 120.1
C4 C5 H5 120.1
C11 C6 C7 120.8(6)
C11 C6 N2 125.3(6)
C7 C6 N2 113.7(6)
C8 C7 C6 121.2(6)
C8 C7 H7 119.4
C6 C7 H7 119.4
C7 C8 C9 116.9(6)
C7 C8 N3 118.0(6)
C9 C8 N3 125.1(6)
C8 C9 C10 120.4(6)
C8 C9 H9 119.8
C10 C9 H9 119.8
C11 C10 C9 120.6(7)
C11 C10 H10 119.7
C9 C10 H10 119.7
C10 C11 C6 120.1(7)
C10 C11 H11 120.0
C6 C11 H11 120.0
O1 C12 N3 129.3(7)
O1 C12 C13 118.8(6)
N3 C12 C13 111.7(6)
N4 C13 C14 122.5(7)
N4 C13 C12 117.7(6)
C14 C13 C12 119.6(7)
C15 C14 C13 117.9(7)
C15 C14 H14 121.0
C13 C14 H14 121.0
C14 C15 C16 121.5(7)
C14 C15 H15 119.2
C16 C15 H15 119.2
C15 C16 C17 116.7(7)
C15 C16 H16 121.6
C17 C16 H16 121.6
N4 C17 C16 122.3(7)
N4 C17 C18 117.3(6)
C16 C17 C18 120.4(7)
O2 C18 N5 125.1(7)
O2 C18 C17 119.8(7)
N5 C18 C17 115.1(6)
C24 C19 N5 123.9(6)
C24 C19 C20 117.5(6)
N5 C19 C20 118.6(6)
C21 C20 C19 120.9(7)
C21 C20 H20 119.6
C19 C20 H20 119.6
C22 C21 C20 122.8(6)
C22 C21 N6 121.9(6)
C20 C21 N6 115.3(6)
C21 C22 C23 118.1(6)
C21 C22 H22 121.0
C23 C22 H22 121.0
C22 C23 C24 120.8(7)
C22 C23 H23 119.6
C24 C23 H23 119.6
C19 C24 C23 119.9(6)
C19 C24 H24 120.0
C23 C24 H24 120.0
N6 C25 C26 122.7(6)
N6 C25 H25 118.7
C26 C25 H25 118.7
N7 C26 C25 126.5(6)
N7 C26 C27 106.4(6)
C25 C26 C27 127.0(7)
C28 C27 C26 107.3(6)
C28 C27 C34 126.4(6)
C26 C27 C34 126.1(6)
C27 C28 C29 109.0(6)
C27 C28 C36 125.5(6)
C29 C28 C36 125.5(6)
N7 C29 C28 107.3(6)
N7 C29 C30 124.0(6)
C28 C29 C30 128.7(6)
C1 C30 C29 117.0(6)
C1 C30 C37 111.3(6)
C29 C30 C37 110.7(6)
C1 C30 H30 105.6
C29 C30 H30 105.6
C37 C30 H30 105.6
C2 C31 H31A 109.5
C2 C31 H31B 109.5
H31A C31 H31B 109.5
C2 C31 H31C 109.5
H31A C31 H31C 109.5
H31B C31 H31C 109.5
C3 C32 C33 114.9(6)
C3 C32 H32A 108.6
C33 C32 H32A 108.6
C3 C32 H32B 108.6
C33 C32 H32B 108.6
H32A C32 H32B 107.5
C32 C33 H33A 109.5
C32 C33 H33B 109.5
H33A C33 H33B 109.5
C32 C33 H33C 109.5
H33A C33 H33C 109.5
H33B C33 H33C 109.5
C27 C34 C35 117.0(6)
C27 C34 H34A 108.0
C35 C34 H34A 108.0
C27 C34 H34B 108.0
C35 C34 H34B 108.0
H34A C34 H34B 107.3
C34 C35 H35A 109.5
C34 C35 H35B 109.5
H35A C35 H35B 109.5
C34 C35 H35C 109.5
H35A C35 H35C 109.5
H35B C35 H35C 109.5
C28 C36 H36A 109.5
C28 C36 H36B 109.5
H36A C36 H36B 109.5
C28 C36 H36C 109.5
H36A C36 H36C 109.5
H36B C36 H36C 109.5
C38 C37 C42 117.1(7)
C38 C37 C30 120.7(6)
C42 C37 C30 121.9(6)
C37 C38 C39 120.8(7)
C37 C38 H38 119.6
C39 C38 H38 119.6
C40 C39 C38 122.0(7)
C40 C39 H39 119.0
C38 C39 H39 119.0
C41 C40 C39 115.4(7)
C41 C40 C43 122.9(7)
C39 C40 C43 121.7(7)
C42 C41 C40 121.3(7)
C42 C41 H41 119.3
C40 C41 H41 119.3
C41 C42 C37 123.3(7)
C41 C42 H42 118.3
C37 C42 H42 118.3
C40 C43 H43A 109.5
C40 C43 H43B 109.5
H43A C43 H43B 109.5
C40 C43 H43C 109.5
H43A C43 H43C 109.5
H43B C43 H43C 109.5
Cl3 C44 Cl4 110.8(4)
Cl3 C44 H44A 109.5
Cl4 C44 H44A 109.5
Cl3 C44 H44B 109.5
Cl4 C44 H44B 109.5
H44A C44 H44B 108.1

loop_
_geom_bond_atom_site_label_1
_geom_bond_atom_site_label_2
_geom_bond_distance
O1 C12 1.177(8)
O2 C18 1.210(8)
N1 C4 1.346(8)
N1 C1 1.358(8)
N1 H1N 0.8800
N2 C5 1.289(8)
N2 C6 1.443(8)
N2 H2N 0.8800
N3 C12 1.324(8)
N3 C8 1.398(8)
N3 H3N 0.8800
N4 C13 1.328(8)
N4 C17 1.344(8)
N5 C18 1.322(8)
N5 C19 1.370(8)
N5 H5N 0.8800
N6 C25 1.318(8)
N6 C21 1.433(8)
N6 H6N 0.8800
N7 C29 1.343(8)
N7 C26 1.367(8)
N7 H7N 0.8800
C1 C2 1.396(9)
C1 C30 1.459(9)
C2 C3 1.380(9)
C2 C31 1.455(8)
C3 C4 1.416(9)
C3 C32 1.487(9)
C4 C5 1.408(9)
C5 H5 0.9500
C6 C11 1.338(9)
C6 C7 1.393(9)
C7 C8 1.360(8)
C7 H7 0.9500
C8 C9 1.392(10)
C9 C10 1.401(9)
C9 H9 0.9500
C10 C11 1.325(9)
C10 H10 0.9500
C11 H11 0.9500
C12 C13 1.513(10)
C13 C14 1.379(9)
C14 C15 1.369(10)
C14 H14 0.9500
C15 C16 1.371(10)
C15 H15 0.9500
C16 C17 1.400(9)
C16 H16 0.9500
C17 C18 1.466(10)
C19 C24 1.367(9)
C19 C20 1.387(8)
C20 C21 1.340(9)
C20 H20 0.9500
C21 C22 1.328(9)
C22 C23 1.372(8)
C22 H22 0.9500
C23 C24 1.388(9)
C23 H23 0.9500
C24 H24 0.9500
C25 C26 1.391(9)
C25 H25 0.9500
C26 C27 1.399(9)
C27 C28 1.356(9)
C27 C34 1.457(9)
C28 C29 1.375(9)
C28 C36 1.479(9)
C29 C30 1.503(9)
C30 C37 1.528(9)
C30 H30 1.0000
C31 H31A 0.9800
C31 H31B 0.9800
C31 H31C 0.9800
C32 C33 1.487(9)
C32 H32A 0.9900
C32 H32B 0.9900
C33 H33A 0.9800
C33 H33B 0.9800
C33 H33C 0.9800
C34 C35 1.513(9)
C34 H34A 0.9900
C34 H34B 0.9900
C35 H35A 0.9800
C35 H35B 0.9800
C35 H35C 0.9800
C36 H36A 0.9800
C36 H36B 0.9800
C36 H36C 0.9800
C37 C38 1.342(9)
C37 C42 1.362(9)
C38 C39 1.387(10)
C38 H38 0.9500
C39 C40 1.383(10)
C39 H39 0.9500
C40 C41 1.380(10)
C40 C43 1.507(10)
C41 C42 1.342(9)
C41 H41 0.9500
C42 H42 0.9500
C43 H43A 0.9800
C43 H43B 0.9800
C43 H43C 0.9800
C44 Cl3 1.737(8)
C44 Cl4 1.741(8)
C44 H44A 0.9900
C44 H44B 0.9900

loop_
_geom_torsion_atom_site_label_1
_geom_torsion_atom_site_label_2
_geom_torsion_atom_site_label_3
_geom_torsion_atom_site_label_4
_geom_torsion
C4 N1 C1 C2 0.7(8)
C4 N1 C1 C30 -174.3(7)
N1 C1 C2 C3 0.4(8)
C30 C1 C2 C3 175.3(7)
N1 C1 C2 C31 -178.7(7)
C30 C1 C2 C31 -3.9(12)
C1 C2 C3 C4 -1.3(9)
C31 C2 C3 C4 177.8(7)
C1 C2 C3 C32 -177.7(7)
C31 C2 C3 C32 1.4(13)
C1 N1 C4 C5 175.8(7)
C1 N1 C4 C3 -1.5(8)
C2 C3 C4 N1 1.7(9)
C32 C3 C4 N1 178.2(7)
C2 C3 C4 C5 -175.5(7)
C32 C3 C4 C5 1.0(13)
C6 N2 C5 C4 -176.3(7)
N1 C4 C5 N2 4.6(12)
C3 C4 C5 N2 -178.7(7)
C5 N2 C6 C11 14.0(12)
C5 N2 C6 C7 -171.5(7)
C11 C6 C7 C8 -1.7(12)
N2 C6 C7 C8 -176.4(6)
C6 C7 C8 C9 -1.1(11)
C6 C7 C8 N3 -179.4(7)
C12 N3 C8 C7 154.7(7)
C12 N3 C8 C9 -23.4(12)
C7 C8 C9 C10 3.7(11)
N3 C8 C9 C10 -178.2(7)
C8 C9 C10 C11 -3.6(12)
C9 C10 C11 C6 0.7(12)
C7 C6 C11 C10 1.9(12)
N2 C6 C11 C10 176.0(7)
C8 N3 C12 O1 3.2(13)
C8 N3 C12 C13 -173.6(6)
C17 N4 C13 C14 -6.6(12)
C17 N4 C13 C12 177.0(7)
O1 C12 C13 N4 -160.9(7)
N3 C12 C13 N4 16.3(10)
O1 C12 C13 C14 22.6(12)
N3 C12 C13 C14 -160.1(7)
N4 C13 C14 C15 3.8(13)
C12 C13 C14 C15 -179.9(7)
C13 C14 C15 C16 -0.9(12)
C14 C15 C16 C17 1.1(12)
C13 N4 C17 C16 6.8(11)
C13 N4 C17 C18 -171.8(7)
C15 C16 C17 N4 -4.0(12)
C15 C16 C17 C18 174.5(7)
C19 N5 C18 O2 -11.5(14)
C19 N5 C18 C17 166.8(7)
N4 C17 C18 O2 164.6(7)
C16 C17 C18 O2 -14.0(12)
N4 C17 C18 N5 -13.8(11)
C16 C17 C18 N5 167.6(7)
C18 N5 C19 C24 8.9(13)
C18 N5 C19 C20 -171.1(7)
C24 C19 C20 C21 -1.1(12)
N5 C19 C20 C21 179.0(7)
C19 C20 C21 C22 1.1(12)
C19 C20 C21 N6 -179.3(7)
C25 N6 C21 C22 -16.6(12)
C25 N6 C21 C20 163.7(7)
C20 C21 C22 C23 -0.3(12)
N6 C21 C22 C23 -180.0(7)
C21 C22 C23 C24 -0.4(12)
N5 C19 C24 C23 -179.6(7)
C20 C19 C24 C23 0.4(11)
C22 C23 C24 C19 0.3(12)
C21 N6 C25 C26 -176.0(7)
C29 N7 C26 C25 179.1(7)
C29 N7 C26 C27 -1.9(8)
N6 C25 C26 N7 -2.1(12)
N6 C25 C26 C27 179.2(7)
N7 C26 C27 C28 1.8(9)
C25 C26 C27 C28 -179.3(8)
N7 C26 C27 C34 176.7(7)
C25 C26 C27 C34 -4.3(13)
C26 C27 C28 C29 -1.0(9)
C34 C27 C28 C29 -175.9(7)
C26 C27 C28 C36 179.2(7)
C34 C27 C28 C36 4.2(13)
C26 N7 C29 C28 1.4(8)
C26 N7 C29 C30 179.7(7)
C27 C28 C29 N7 -0.2(9)
C36 C28 C29 N7 179.7(7)
C27 C28 C29 C30 -178.4(7)
C36 C28 C29 C30 1.5(13)
N1 C1 C30 C29 -54.8(10)
C2 C1 C30 C29 131.1(8)
N1 C1 C30 C37 73.8(8)
C2 C1 C30 C37 -100.3(8)
N7 C29 C30 C1 63.0(10)
C28 C29 C30 C1 -119.1(8)
N7 C29 C30 C37 -66.0(9)
C28 C29 C30 C37 111.9(9)
C2 C3 C32 C33 73.1(10)
C4 C3 C32 C33 -102.7(9)
C28 C27 C34 C35 -73.2(10)
C26 C27 C34 C35 112.8(8)
C1 C30 C37 C38 27.2(8)
C29 C30 C37 C38 159.2(6)
C1 C30 C37 C42 -159.5(6)
C29 C30 C37 C42 -27.6(8)
C42 C37 C38 C39 -0.8(9)
C30 C37 C38 C39 172.8(5)
C37 C38 C39 C40 0.7(10)
C38 C39 C40 C41 -0.7(9)
C38 C39 C40 C43 -178.5(6)
C39 C40 C41 C42 0.8(9)
C43 C40 C41 C42 178.7(6)
C40 C41 C42 C37 -1.0(10)
C38 C37 C42 C41 0.9(9)
C30 C37 C42 C41 -172.5(6)
